data_1546987
loop_
_publ_author_name
'Xu, Liguo'
'Hu, Rongrong'
'Tang, Ben Zhong'

_publ_section_title
;
 Room Temperature Multicomponent Polymerizations of Alkynes, Sulfonyl
 Azides, and Iminophosphorane toward Heteroatom-Rich Multifunctional
 Poly(phosphorus amidine)s
;
_journal_issue 16
_journal_name_full Macromolecules
_journal_page_first 6043
_journal_paper_doi 10.1021/acs.macromol.7b01096
_journal_volume 50
_journal_year 2017
_chemical_formula_moiety 'C39 H33 N2 O2 P S'
_chemical_formula_sum 'C39 H33 N2 O2 P S'
_chemical_formula_weight 624.70
_chemical_name_systematic
;
 ? 
;
_space_group_crystal_system triclinic
_space_group_IT_number 2
_space_group_name_Hall '-P 1'
_space_group_name_H-M_alt 'P -1'
_symmetry_space_group_name_Hall '-P 1'
_symmetry_space_group_name_H-M 'P -1'
_atom_sites_solution_hydrogens geom
_atom_sites_solution_primary direct
_atom_sites_solution_secondary difmap
_audit_creation_date 2016-07-05
_audit_creation_method
;
Olex2 1.2
(compiled 2014.03.20 svn.r2914 for OlexSys, GUI svn.r4816)
;
_cell_angle_alpha 104.914(7)
_cell_angle_beta 97.452(6)
_cell_angle_gamma 113.494(7)
_cell_formula_units_Z 2
_cell_length_a 10.9011(7)
_cell_length_b 12.3189(10)
_cell_length_c 13.9641(10)
_cell_measurement_reflns_used 2825
_cell_measurement_temperature 293(2)
_cell_measurement_theta_max 29.2321
_cell_measurement_theta_min 3.1224
_cell_volume 1603.7(2)
_computing_cell_refinement
;
CrysAlisPro, Agilent Technologies,
Version 1.171.35.11 (release 16-05-2011 CrysAlis171 .NET)
(compiled May 16 2011,17:55:39)
;
_computing_data_collection
;
CrysAlisPro, Agilent Technologies,
Version 1.171.35.11 (release 16-05-2011 CrysAlis171 .NET)
(compiled May 16 2011,17:55:39)
;
_computing_data_reduction
;
CrysAlisPro, Agilent Technologies,
Version 1.171.35.11 (release 16-05-2011 CrysAlis171 .NET)
(compiled May 16 2011,17:55:39)
;
_computing_molecular_graphics 'Olex2 (Dolomanov et al., 2009)'
_computing_publication_material 'Olex2 (Dolomanov et al., 2009)'
_computing_structure_refinement 'ShelXL (Sheldrick, 2008)'
_computing_structure_solution 'SHELXS-97 (Sheldrick, 1990)'
_diffrn_ambient_temperature 293.15
_diffrn_detector_area_resol_mean 10.3592
_diffrn_measured_fraction_theta_full 0.997
_diffrn_measured_fraction_theta_max 0.997
_diffrn_measurement_device_type 'Xcalibur, Atlas, Gemini ultra'
_diffrn_measurement_method '\w scans'
_diffrn_orient_matrix_UB_11 0.0633532000
_diffrn_orient_matrix_UB_12 0.0433447000
_diffrn_orient_matrix_UB_13 0.0373264000
_diffrn_orient_matrix_UB_21 -0.0097886000
_diffrn_orient_matrix_UB_22 -0.0432607000
_diffrn_orient_matrix_UB_23 0.0267989000
_diffrn_orient_matrix_UB_31 0.0359939000
_diffrn_orient_matrix_UB_32 -0.0265746000
_diffrn_orient_matrix_UB_33 -0.0292488000
_diffrn_radiation_monochromator graphite
_diffrn_radiation_type MoK\a
_diffrn_radiation_wavelength 0.71073
_diffrn_reflns_av_R_equivalents 0.0357
_diffrn_reflns_av_unetI/netI 0.0606
_diffrn_reflns_limit_h_max 12
_diffrn_reflns_limit_h_min -13
_diffrn_reflns_limit_k_max 14
_diffrn_reflns_limit_k_min -11
_diffrn_reflns_limit_l_max 16
_diffrn_reflns_limit_l_min -16
_diffrn_reflns_number 10059
_diffrn_reflns_theta_full 25.35
_diffrn_reflns_theta_max 25.35
_diffrn_reflns_theta_min 3.13
_diffrn_source 'Enhance (Mo) X-ray Source'
_exptl_absorpt_coefficient_mu 0.189
_exptl_absorpt_correction_T_max 1.00000
_exptl_absorpt_correction_T_min 0.90123
_exptl_absorpt_correction_type multi-scan
_exptl_absorpt_process_details
;
CrysAlisPro, Agilent Technologies,
Version 1.171.35.11 (release 16-05-2011 CrysAlis171 .NET)
(compiled May 16 2011,17:55:39)
Empirical absorption correction using spherical harmonics,
 implemented in SCALE3 ABSPACK scaling algorithm.
;
_exptl_crystal_colour yellow
_exptl_crystal_colour_primary yellow
_exptl_crystal_density_diffrn 1.294
_exptl_crystal_density_method 'not measured'
_exptl_crystal_description plate
_exptl_crystal_F_000 656
_exptl_crystal_size_max 0.42
_exptl_crystal_size_mid 0.4
_exptl_crystal_size_min 0.28
_refine_diff_density_max 0.265
_refine_diff_density_min -0.345
_refine_diff_density_rms 0.045
_refine_ls_extinction_method none
_refine_ls_goodness_of_fit_ref 1.027
_refine_ls_hydrogen_treatment constr
_refine_ls_matrix_type full
_refine_ls_number_parameters 407
_refine_ls_number_reflns 5858
_refine_ls_number_restraints 0
_refine_ls_restrained_S_all 1.027
_refine_ls_R_factor_all 0.0786
_refine_ls_R_factor_gt 0.0527
_refine_ls_shift/su_max 0.001
_refine_ls_shift/su_mean 0.000
_refine_ls_structure_factor_coef Fsqd
_refine_ls_weighting_details 'calc w=1/[\s^2^(Fo^2^)+(0.0580P)^2^+0.1615P] where P=(Fo^2^+2Fc^2^)/3'
_refine_ls_weighting_scheme calc
_refine_ls_wR_factor_gt 0.1184
_refine_ls_wR_factor_ref 0.1394
_reflns_number_gt 4150
_reflns_number_total 5858
_reflns_threshold_expression >2sigma(I)
_cod_data_source_file ma7b01096_si_002.cif
_cod_data_source_block 160705_xlg_22
_cod_database_code 1546987
_chemical_oxdiff_formula 'c10 h10 n2 o8 p1 s1'
_reflns_odcompleteness_completeness 99.53
_reflns_odcompleteness_iscentric 1
_reflns_odcompleteness_theta 26.32
_olex2_refinement_description
;
1. Fixed Uiso
 At 1.2 times of:
  All C(H) groups, All N(H) groups
 At 1.5 times of:
  All C(H,H,H) groups
2.a Aromatic/amide H refined with riding coordinates:
 N2(H2), C29(H29), C35(H35), C5(H5), C6(H6), C15(H15), C39(H39), C21(H21),
 C11(H11), C3(H3), C12(H12), C32(H32), C13(H13), C2(H2A), C33(H33), C14(H14),
 C30(H30), C36(H36), C17(H17), C31(H31), C38(H38), C23(H23), C25(H25), C27(H27),
  C37(H37), C20(H20), C24(H24), C18(H18), C26(H26), C19(H19)
2.b Idealised Me refined as rotating group:
 C7(H7A,H7B,H7C)
;

loop_
_space_group_symop_id
_space_group_symop_operation_xyz
1 'x, y, z'
2 '-x, -y, -z'

loop_
_atom_site_label
_atom_site_type_symbol
_atom_site_fract_x
_atom_site_fract_y
_atom_site_fract_z
_atom_site_U_iso_or_equiv
_atom_site_adp_type
_atom_site_occupancy
_atom_site_calc_flag
_atom_site_refinement_flags_posn
P1 P 0.05041(6) 0.70235(6) 0.29030(5) 0.04068(19) Uani 1 d .
S1 S 0.42938(7) 0.76227(6) 0.46938(5) 0.0531(2) Uani 1 d .
N2 N 0.4493(2) 0.90001(19) 0.32078(16) 0.0488(5) Uani 1 d .
H2 H 0.5134 0.9432 0.3774 0.059 Uiso 1 calc R
C10 C 0.1876(2) 0.8782(2) 0.20053(17) 0.0381(5) Uani 1 d .
C9 C 0.1984(2) 0.8013(2) 0.26421(17) 0.0387(6) Uani 1 d .
C28 C 0.0165(2) 0.7716(2) 0.40860(18) 0.0426(6) Uani 1 d .
O1 O 0.5628(2) 0.87134(17) 0.49652(14) 0.0700(6) Uani 1 d .
C29 C 0.1179(3) 0.8826(2) 0.48139(19) 0.0480(6) Uani 1 d .
H29 H 0.2053 0.9210 0.4708 0.058 Uiso 1 calc R
C34 C -0.0967(2) 0.6720(2) 0.19196(18) 0.0432(6) Uani 1 d .
C4 C 0.5023(3) 0.4438(2) 0.27852(19) 0.0498(7) Uani 1 d .
C1 C 0.4490(3) 0.6354(2) 0.38977(18) 0.0462(6) Uani 1 d .
C35 C -0.1374(3) 0.7666(2) 0.1971(2) 0.0513(7) Uani 1 d .
H35 H -0.0938 0.8407 0.2534 0.062 Uiso 1 calc R
C5 C 0.4326(3) 0.4289(3) 0.3527(2) 0.0597(8) Uani 1 d .
H5 H 0.4039 0.3541 0.3667 0.072 Uiso 1 calc R
C6 C 0.4039(3) 0.5234(3) 0.4076(2) 0.0575(7) Uani 1 d .
H6 H 0.3541 0.5105 0.4563 0.069 Uiso 1 calc R
C15 C 0.1274(3) 0.8265(3) 0.09525(19) 0.0510(7) Uani 1 d .
H15 H 0.0966 0.7409 0.0620 0.061 Uiso 1 calc R
C39 C -0.1646(3) 0.5623(2) 0.1079(2) 0.0547(7) Uani 1 d .
H39 H -0.1405 0.4971 0.1031 0.066 Uiso 1 calc R
C21 C 0.4256(3) 0.8197(3) 0.1384(2) 0.0575(7) Uani 1 d .
H21 H 0.3515 0.7447 0.1329 0.069 Uiso 1 calc R
C22 C 0.0424(3) 0.5512(2) 0.2829(2) 0.0503(7) Uani 1 d .
C11 C 0.2349(2) 1.0071(2) 0.2467(2) 0.0483(6) Uani 1 d .
H11 H 0.2781 1.0452 0.3166 0.058 Uiso 1 calc R
C3 C 0.5397(3) 0.5547(3) 0.2579(2) 0.0611(8) Uani 1 d .
H3 H 0.5823 0.5649 0.2051 0.073 Uiso 1 calc R
C12 C 0.2186(3) 1.0785(3) 0.1900(2) 0.0622(8) Uani 1 d .
H12 H 0.2495 1.1643 0.2223 0.075 Uiso 1 calc R
C32 C -0.1414(3) 0.7750(3) 0.5123(3) 0.0695(9) Uani 1 d .
H32 H -0.2293 0.7391 0.5227 0.083 Uiso 1 calc R
C13 C 0.1578(3) 1.0258(3) 0.0871(3) 0.0679(8) Uani 1 d .
H13 H 0.1470 1.0752 0.0495 0.081 Uiso 1 calc R
C2 C 0.5157(3) 0.6507(3) 0.3133(2) 0.0595(7) Uani 1 d .
H2A H 0.5443 0.7255 0.2992 0.071 Uiso 1 calc R
C33 C -0.1141(3) 0.7190(3) 0.4243(2) 0.0601(7) Uani 1 d .
H33 H -0.1839 0.6455 0.3752 0.072 Uiso 1 calc R
C14 C 0.1128(3) 0.8996(3) 0.0395(2) 0.0638(8) Uani 1 d .
H14 H 0.0721 0.8632 -0.0309 0.077 Uiso 1 calc R
C30 C 0.0893(3) 0.9364(3) 0.5697(2) 0.0609(8) Uani 1 d .
H30 H 0.1585 1.0095 0.6196 0.073 Uiso 1 calc R
C36 C -0.2405(3) 0.7525(3) 0.1206(2) 0.0657(8) Uani 1 d .
H36 H -0.2663 0.8167 0.1251 0.079 Uiso 1 calc R
C17 C 0.5999(3) 1.0255(3) 0.2391(3) 0.0643(8) Uani 1 d .
H17 H 0.6434 1.0913 0.3016 0.077 Uiso 1 calc R
C31 C -0.0389(4) 0.8835(3) 0.5847(2) 0.0685(9) Uani 1 d .
H31 H -0.0573 0.9210 0.6442 0.082 Uiso 1 calc R
C38 C -0.2680(3) 0.5496(3) 0.0312(2) 0.0684(9) Uani 1 d .
H38 H -0.3123 0.4760 -0.0255 0.082 Uiso 1 calc R
C23 C 0.0997(3) 0.5000(2) 0.2128(2) 0.0619(8) Uani 1 d .
H23 H 0.1433 0.5446 0.1725 0.074 Uiso 1 calc R
C25 C 0.0298(4) 0.3179(3) 0.2607(3) 0.0857(11) Uani 1 d .
H25 H 0.0245 0.2387 0.2527 0.103 Uiso 1 calc R
C7 C 0.5415(3) 0.3448(3) 0.2239(2) 0.0725(9) Uani 1 d .
H7A H 0.5576 0.3023 0.2692 0.109 Uiso 1 calc GR
H7B H 0.6243 0.3841 0.2033 0.109 Uiso 1 calc GR
H7C H 0.4676 0.2851 0.1642 0.109 Uiso 1 calc GR
C27 C -0.0199(4) 0.4859(3) 0.3434(2) 0.0707(9) Uani 1 d .
H27 H -0.0576 0.5199 0.3918 0.085 Uiso 1 calc R
C37 C -0.3061(3) 0.6433(3) 0.0372(2) 0.0732(9) Uani 1 d .
H37 H -0.3762 0.6335 -0.0149 0.088 Uiso 1 calc R
C20 C 0.4715(4) 0.8350(3) 0.0531(2) 0.0711(9) Uani 1 d .
H20 H 0.4266 0.7707 -0.0101 0.085 Uiso 1 calc R
C24 C 0.0927(4) 0.3828(3) 0.2022(3) 0.0786(10) Uani 1 d .
H24 H 0.1315 0.3487 0.1547 0.094 Uiso 1 calc R
C18 C 0.6456(4) 1.0375(4) 0.1536(3) 0.0815(10) Uani 1 d .
H18 H 0.7215 1.1113 0.1591 0.098 Uiso 1 calc R
C26 C -0.0258(4) 0.3667(3) 0.3308(3) 0.0902(11) Uani 1 d .
H26 H -0.0682 0.3212 0.3709 0.108 Uiso 1 calc R
C19 C 0.5815(4) 0.9428(4) 0.0602(3) 0.0810(10) Uani 1 d .
H19 H 0.6129 0.9523 0.0027 0.097 Uiso 1 calc R
O2 O 0.3828(2) 0.72501(19) 0.55213(13) 0.0728(6) Uani 1 d .
C8 C 0.3220(2) 0.8254(2) 0.32954(17) 0.0407(6) Uani 1 d .
C16 C 0.4894(3) 0.9155(2) 0.2319(2) 0.0459(6) Uani 1 d .
N1 N 0.3089(2) 0.77613(18) 0.40580(15) 0.0458(5) Uani 1 d .

loop_
_atom_site_aniso_label
_atom_site_aniso_U_11
_atom_site_aniso_U_22
_atom_site_aniso_U_33
_atom_site_aniso_U_23
_atom_site_aniso_U_13
_atom_site_aniso_U_12
P1 0.0410(4) 0.0402(4) 0.0402(4) 0.0125(3) 0.0091(3) 0.0188(3)
S1 0.0631(5) 0.0618(4) 0.0383(4) 0.0098(3) 0.0051(3) 0.0388(4)
N2 0.0388(12) 0.0512(12) 0.0455(12) 0.0089(10) 0.0064(9) 0.0159(10)
C10 0.0312(12) 0.0412(13) 0.0404(13) 0.0141(11) 0.0102(10) 0.0145(10)
C9 0.0367(13) 0.0404(12) 0.0380(13) 0.0115(11) 0.0077(10) 0.0181(11)
C28 0.0435(15) 0.0464(14) 0.0458(14) 0.0200(12) 0.0133(11) 0.0245(12)
O1 0.0587(12) 0.0579(11) 0.0647(13) -0.0038(10) -0.0169(10) 0.0238(10)
C29 0.0465(15) 0.0505(15) 0.0485(15) 0.0109(12) 0.0124(12) 0.0270(13)
C34 0.0386(14) 0.0434(13) 0.0443(14) 0.0147(12) 0.0098(11) 0.0157(11)
C4 0.0485(16) 0.0502(15) 0.0463(15) 0.0117(13) 0.0085(12) 0.0221(13)
C1 0.0458(15) 0.0535(16) 0.0405(14) 0.0136(12) 0.0033(11) 0.0274(13)
C35 0.0472(15) 0.0505(15) 0.0548(16) 0.0175(13) 0.0086(12) 0.0224(13)
C5 0.073(2) 0.0503(16) 0.0554(17) 0.0161(14) 0.0203(15) 0.0280(15)
C6 0.0661(19) 0.0630(18) 0.0457(15) 0.0159(14) 0.0212(13) 0.0309(15)
C15 0.0486(16) 0.0538(15) 0.0412(14) 0.0140(13) 0.0079(12) 0.0165(13)
C39 0.0486(16) 0.0538(16) 0.0513(16) 0.0112(13) 0.0065(13) 0.0192(13)
C21 0.0558(17) 0.0590(16) 0.0595(18) 0.0155(15) 0.0249(14) 0.0276(14)
C22 0.0530(16) 0.0428(14) 0.0485(15) 0.0123(12) 0.0057(12) 0.0196(13)
C11 0.0417(15) 0.0468(15) 0.0518(15) 0.0125(13) 0.0109(12) 0.0186(12)
C3 0.0603(18) 0.0705(19) 0.0611(18) 0.0234(15) 0.0284(14) 0.0332(16)
C12 0.0578(18) 0.0507(16) 0.080(2) 0.0262(16) 0.0192(16) 0.0239(14)
C32 0.065(2) 0.091(2) 0.079(2) 0.0450(19) 0.0453(18) 0.0434(19)
C13 0.063(2) 0.074(2) 0.081(2) 0.0480(19) 0.0235(17) 0.0307(17)
C2 0.0663(19) 0.0579(16) 0.0660(18) 0.0258(15) 0.0254(15) 0.0338(15)
C33 0.0490(17) 0.0670(18) 0.0632(18) 0.0255(15) 0.0203(14) 0.0214(14)
C14 0.0570(19) 0.083(2) 0.0462(16) 0.0287(16) 0.0083(13) 0.0237(16)
C30 0.069(2) 0.0645(18) 0.0537(17) 0.0097(14) 0.0154(14) 0.0403(16)
C36 0.0567(19) 0.077(2) 0.075(2) 0.0370(18) 0.0106(16) 0.0364(17)
C17 0.0493(17) 0.0616(18) 0.078(2) 0.0271(16) 0.0157(15) 0.0191(15)
C31 0.092(3) 0.087(2) 0.0587(19) 0.0320(18) 0.0370(18) 0.062(2)
C38 0.0563(19) 0.073(2) 0.0521(17) 0.0051(15) 0.0014(14) 0.0196(16)
C23 0.0654(19) 0.0475(16) 0.073(2) 0.0168(15) 0.0168(15) 0.0287(15)
C25 0.111(3) 0.0453(18) 0.086(3) 0.0105(19) -0.002(2) 0.038(2)
C7 0.079(2) 0.0659(19) 0.075(2) 0.0141(16) 0.0288(17) 0.0380(17)
C27 0.091(2) 0.0585(18) 0.0644(19) 0.0259(16) 0.0180(17) 0.0334(17)
C37 0.0511(19) 0.097(2) 0.0628(19) 0.0279(19) -0.0005(15) 0.0288(18)
C20 0.075(2) 0.094(2) 0.0628(19) 0.0262(18) 0.0316(17) 0.051(2)
C24 0.087(2) 0.0541(19) 0.090(3) 0.0105(19) 0.012(2) 0.0390(18)
C18 0.061(2) 0.088(2) 0.113(3) 0.062(2) 0.039(2) 0.0286(19)
C26 0.125(3) 0.0527(19) 0.088(3) 0.0361(18) 0.015(2) 0.032(2)
C19 0.078(3) 0.120(3) 0.091(3) 0.065(3) 0.049(2) 0.062(2)
O2 0.1135(17) 0.0948(15) 0.0414(10) 0.0275(10) 0.0257(11) 0.0726(14)
C8 0.0422(15) 0.0391(13) 0.0375(13) 0.0054(11) 0.0119(11) 0.0194(11)
C16 0.0398(14) 0.0511(15) 0.0552(16) 0.0212(13) 0.0161(12) 0.0255(12)
N1 0.0483(13) 0.0568(12) 0.0406(11) 0.0179(10) 0.0131(9) 0.0304(11)

loop_
_atom_type_symbol
_atom_type_description
_atom_type_scat_dispersion_real
_atom_type_scat_dispersion_imag
_atom_type_scat_source
C C 0.0033 0.0016 'International Tables Vol C Tables 4.2.6.8 and 6.1.1.4'
H H 0.0000 0.0000 'International Tables Vol C Tables 4.2.6.8 and 6.1.1.4'
N N 0.0061 0.0033 'International Tables Vol C Tables 4.2.6.8 and 6.1.1.4'
O O 0.0106 0.0060 'International Tables Vol C Tables 4.2.6.8 and 6.1.1.4'
P P 0.1023 0.0942 'International Tables Vol C Tables 4.2.6.8 and 6.1.1.4'
S S 0.1246 0.1234 'International Tables Vol C Tables 4.2.6.8 and 6.1.1.4'

loop_
_geom_angle_atom_site_label_1
_geom_angle_atom_site_label_2
_geom_angle_atom_site_label_3
_geom_angle
C9 P1 C28 114.90(11)
C9 P1 C34 106.86(12)
C9 P1 C22 113.60(12)
C28 P1 C34 103.51(11)
C22 P1 C28 110.51(12)
C22 P1 C34 106.53(11)
O1 S1 C1 105.37(12)
O1 S1 N1 112.87(12)
O2 S1 O1 116.57(13)
O2 S1 C1 106.56(12)
O2 S1 N1 107.02(12)
N1 S1 C1 107.98(10)
C8 N2 H2 115.7
C8 N2 C16 128.7(2)
C16 N2 H2 115.7
C15 C10 C9 122.7(2)
C15 C10 C11 117.4(2)
C11 C10 C9 119.8(2)
C10 C9 P1 119.86(16)
C8 C9 P1 113.49(19)
C8 C9 C10 124.3(2)
C29 C28 P1 120.48(19)
C29 C28 C33 119.0(2)
C33 C28 P1 120.39(19)
C28 C29 H29 120.1
C30 C29 C28 119.8(3)
C30 C29 H29 120.1
C35 C34 P1 118.69(18)
C39 C34 P1 122.98(19)
C39 C34 C35 118.2(2)
C5 C4 C3 117.6(2)
C5 C4 C7 121.4(3)
C3 C4 C7 121.0(3)
C6 C1 S1 119.9(2)
C6 C1 C2 119.5(2)
C2 C1 S1 120.5(2)
C34 C35 H35 119.5
C36 C35 C34 121.1(2)
C36 C35 H35 119.5
C4 C5 H5 119.3
C4 C5 C6 121.4(3)
C6 C5 H5 119.3
C1 C6 C5 119.9(3)
C1 C6 H6 120.0
C5 C6 H6 120.0
C10 C15 H15 119.4
C14 C15 C10 121.1(2)
C14 C15 H15 119.4
C34 C39 H39 120.0
C38 C39 C34 120.1(3)
C38 C39 H39 120.0
C20 C21 H21 120.0
C16 C21 H21 120.0
C16 C21 C20 120.1(3)
C23 C22 P1 118.2(2)
C27 C22 P1 122.3(2)
C27 C22 C23 119.6(3)
C10 C11 H11 119.7
C12 C11 C10 120.7(2)
C12 C11 H11 119.7
C4 C3 H3 119.1
C2 C3 C4 121.8(3)
C2 C3 H3 119.1
C11 C12 H12 119.5
C13 C12 C11 121.0(3)
C13 C12 H12 119.5
C33 C32 H32 120.1
C31 C32 H32 120.1
C31 C32 C33 119.9(3)
C12 C13 H13 120.2
C12 C13 C14 119.5(3)
C14 C13 H13 120.2
C1 C2 H2A 120.2
C3 C2 C1 119.7(3)
C3 C2 H2A 120.2
C28 C33 H33 119.8
C32 C33 C28 120.4(3)
C32 C33 H33 119.8
C15 C14 H14 119.9
C13 C14 C15 120.2(3)
C13 C14 H14 119.9
C29 C30 H30 119.7
C31 C30 C29 120.6(3)
C31 C30 H30 119.7
C35 C36 H36 120.0
C35 C36 C37 119.9(3)
C37 C36 H36 120.0
C18 C17 H17 120.2
C18 C17 C16 119.6(3)
C16 C17 H17 120.2
C32 C31 H31 119.9
C30 C31 C32 120.2(3)
C30 C31 H31 119.9
C39 C38 H38 119.5
C37 C38 C39 120.9(3)
C37 C38 H38 119.5
C22 C23 H23 119.8
C22 C23 C24 120.4(3)
C24 C23 H23 119.8
C24 C25 H25 119.7
C24 C25 C26 120.7(3)
C26 C25 H25 119.7
C4 C7 H7A 109.5
C4 C7 H7B 109.5
C4 C7 H7C 109.5
H7A C7 H7B 109.5
H7A C7 H7C 109.5
H7B C7 H7C 109.5
C22 C27 H27 120.6
C22 C27 C26 118.9(3)
C26 C27 H27 120.6
C36 C37 H37 120.1
C38 C37 C36 119.7(3)
C38 C37 H37 120.1
C21 C20 H20 119.6
C19 C20 C21 120.8(3)
C19 C20 H20 119.6
C23 C24 H24 120.0
C25 C24 C23 120.0(3)
C25 C24 H24 120.0
C17 C18 H18 119.4
C17 C18 C19 121.3(3)
C19 C18 H18 119.4
C25 C26 C27 120.5(4)
C25 C26 H26 119.8
C27 C26 H26 119.8
C20 C19 C18 119.0(3)
C20 C19 H19 120.5
C18 C19 H19 120.5
N2 C8 C9 122.3(2)
N1 C8 N2 121.4(2)
N1 C8 C9 116.2(2)
C21 C16 N2 121.2(2)
C17 C16 N2 119.5(2)
C17 C16 C21 119.3(3)
C8 N1 S1 123.88(18)

loop_
_geom_bond_atom_site_label_1
_geom_bond_atom_site_label_2
_geom_bond_distance
P1 C9 1.742(2)
P1 C28 1.811(2)
P1 C34 1.812(2)
P1 C22 1.804(3)
S1 O1 1.449(2)
S1 C1 1.778(2)
S1 O2 1.429(2)
S1 N1 1.580(2)
N2 H2 0.8600
N2 C8 1.368(3)
N2 C16 1.401(3)
C10 C9 1.482(3)
C10 C15 1.390(3)
C10 C11 1.392(3)
C9 C8 1.400(3)
C28 C29 1.383(3)
C28 C33 1.384(3)
C29 H29 0.9300
C29 C30 1.379(3)
C34 C35 1.393(3)
C34 C39 1.382(3)
C4 C5 1.369(4)
C4 C3 1.381(4)
C4 C7 1.508(3)
C1 C6 1.369(4)
C1 C2 1.379(4)
C35 H35 0.9300
C35 C36 1.367(4)
C5 H5 0.9300
C5 C6 1.390(3)
C6 H6 0.9300
C15 H15 0.9300
C15 C14 1.374(4)
C39 H39 0.9300
C39 C38 1.380(4)
C21 H21 0.9300
C21 C20 1.379(4)
C21 C16 1.377(3)
C22 C23 1.379(4)
C22 C27 1.373(4)
C11 H11 0.9300
C11 C12 1.371(4)
C3 H3 0.9300
C3 C2 1.376(4)
C12 H12 0.9300
C12 C13 1.361(4)
C32 H32 0.9300
C32 C33 1.377(4)
C32 C31 1.370(4)
C13 H13 0.9300
C13 C14 1.370(4)
C2 H2A 0.9300
C33 H33 0.9300
C14 H14 0.9300
C30 H30 0.9300
C30 C31 1.357(4)
C36 H36 0.9300
C36 C37 1.374(4)
C17 H17 0.9300
C17 C18 1.371(4)
C17 C16 1.377(4)
C31 H31 0.9300
C38 H38 0.9300
C38 C37 1.361(4)
C23 H23 0.9300
C23 C24 1.383(4)
C25 H25 0.9300
C25 C24 1.350(5)
C25 C26 1.352(5)
C7 H7A 0.9600
C7 H7B 0.9600
C7 H7C 0.9600
C27 H27 0.9300
C27 C26 1.407(4)
C37 H37 0.9300
C20 H20 0.9300
C20 C19 1.358(5)
C24 H24 0.9300
C18 H18 0.9300
C18 C19 1.371(5)
C26 H26 0.9300
C19 H19 0.9300
C8 N1 1.351(3)

loop_
_geom_torsion_atom_site_label_1
_geom_torsion_atom_site_label_2
_geom_torsion_atom_site_label_3
_geom_torsion_atom_site_label_4
_geom_torsion
P1 C9 C8 N2 179.37(15)
P1 C9 C8 N1 -4.0(2)
P1 C28 C29 C30 178.0(2)
P1 C28 C33 C32 -177.1(2)
P1 C34 C35 C36 174.7(2)
P1 C34 C39 C38 -174.2(2)
P1 C22 C23 C24 -178.2(2)
P1 C22 C27 C26 178.0(2)
S1 C1 C6 C5 -173.0(2)
S1 C1 C2 C3 174.8(2)
N2 C8 N1 S1 -19.4(3)
C10 C9 C8 N2 -18.2(3)
C10 C9 C8 N1 158.4(2)
C10 C15 C14 C13 0.1(4)
C10 C11 C12 C13 -1.1(4)
C9 P1 C28 C29 -14.1(2)
C9 P1 C28 C33 161.4(2)
C9 P1 C34 C35 -74.8(2)
C9 P1 C34 C39 100.5(2)
C9 P1 C22 C23 -32.6(2)
C9 P1 C22 C27 148.2(2)
C9 C10 C15 C14 176.6(2)
C9 C10 C11 C12 -176.2(2)
C9 C8 N1 S1 163.91(16)
C28 P1 C9 C10 -92.71(19)
C28 P1 C9 C8 70.56(18)
C28 P1 C34 C35 46.9(2)
C28 P1 C34 C39 -137.8(2)
C28 P1 C22 C23 -163.5(2)
C28 P1 C22 C27 17.4(3)
C28 C29 C30 C31 -2.1(4)
O1 S1 C1 C6 132.6(2)
O1 S1 C1 C2 -44.1(2)
O1 S1 N1 C8 41.7(2)
C29 C28 C33 C32 -1.5(4)
C29 C30 C31 C32 0.7(5)
C34 P1 C9 C10 21.48(19)
C34 P1 C9 C8 -175.26(15)
C34 P1 C28 C29 -130.2(2)
C34 P1 C28 C33 45.3(2)
C34 P1 C22 C23 84.7(2)
C34 P1 C22 C27 -94.4(3)
C34 C35 C36 C37 0.2(5)
C34 C39 C38 C37 -0.8(5)
C4 C5 C6 C1 -1.9(4)
C4 C3 C2 C1 -1.9(4)
C1 S1 N1 C8 -74.4(2)
C35 C34 C39 C38 1.1(4)
C35 C36 C37 C38 0.1(5)
C5 C4 C3 C2 3.7(4)
C6 C1 C2 C3 -1.9(4)
C15 C10 C9 P1 -72.1(3)
C15 C10 C9 C8 126.6(2)
C15 C10 C11 C12 1.8(4)
C39 C34 C35 C36 -0.8(4)
C39 C38 C37 C36 0.3(5)
C21 C20 C19 C18 -0.8(5)
C22 P1 C9 C10 138.66(17)
C22 P1 C9 C8 -58.08(19)
C22 P1 C28 C29 116.1(2)
C22 P1 C28 C33 -68.4(2)
C22 P1 C34 C35 163.5(2)
C22 P1 C34 C39 -21.3(3)
C22 C23 C24 C25 -0.1(5)
C22 C27 C26 C25 0.4(5)
C11 C10 C9 P1 105.8(2)
C11 C10 C9 C8 -55.5(3)
C11 C10 C15 C14 -1.3(4)
C11 C12 C13 C14 -0.2(4)
C3 C4 C5 C6 -1.8(4)
C12 C13 C14 C15 0.7(4)
C2 C1 C6 C5 3.7(4)
C33 C28 C29 C30 2.5(4)
C33 C32 C31 C30 0.3(5)
C17 C18 C19 C20 -0.6(5)
C31 C32 C33 C28 0.2(5)
C23 C22 C27 C26 -1.1(4)
C7 C4 C5 C6 176.0(3)
C7 C4 C3 C2 -174.1(3)
C27 C22 C23 C24 1.0(4)
C20 C21 C16 N2 -176.7(2)
C20 C21 C16 C17 -0.7(4)
C24 C25 C26 C27 0.5(6)
C18 C17 C16 N2 175.4(3)
C18 C17 C16 C21 -0.7(4)
C26 C25 C24 C23 -0.7(5)
O2 S1 C1 C6 8.2(2)
O2 S1 C1 C2 -168.5(2)
O2 S1 N1 C8 171.26(18)
C8 N2 C16 C21 -29.4(4)
C8 N2 C16 C17 154.5(2)
C16 N2 C8 C9 -33.3(3)
C16 N2 C8 N1 150.3(2)
C16 C21 C20 C19 1.5(4)
C16 C17 C18 C19 1.3(5)
N1 S1 C1 C6 -106.5(2)
N1 S1 C1 C2 76.8(2)
